data_7208848
loop_
_publ_author_name
'Chen, Hao'
'Ni, Ben-Bo'
'Gao, Fan'
'Ma, Yuguo'

_publ_section_title
;
 Pressure-accelerated copper-free cycloaddition of azide and alkyne groups
 pre-organized in the crystalline state at room temperature
;
_journal_issue 10
_journal_name_full 'Green Chemistry'
_journal_page_first 2703
_journal_paper_doi 10.1039/c2gc36069a
_journal_volume 14
_journal_year 2012
_chemical_formula_moiety 'C7 H F4 N3 O2, C8 H9 N O'
_chemical_formula_sum 'C15 H10 F4 N4 O3'
_chemical_formula_weight 370.27
_chemical_name_systematic
;
?
;
_space_group_IT_number 2
_symmetry_cell_setting triclinic
_symmetry_space_group_name_Hall '-P 1'
_symmetry_space_group_name_H-M 'P -1'
_atom_sites_solution_hydrogens geom
_atom_sites_solution_primary direct
_atom_sites_solution_secondary difmap
_audit_creation_method SHELXL-97
_cell_angle_alpha 86.60(3)
_cell_angle_beta 84.86(3)
_cell_angle_gamma 80.87(3)
_cell_formula_units_Z 2
_cell_length_a 5.7206(11)
_cell_length_b 10.897(2)
_cell_length_c 12.306(3)
_cell_measurement_reflns_used 323
_cell_measurement_temperature 173(2)
_cell_measurement_theta_max 27.4507
_cell_measurement_theta_min 1.8949
_cell_volume 753.6(3)
_computing_cell_refinement 'CrystalClear (Rigaku Inc., 2008)'
_computing_data_collection 'CrystalClear (Rigaku Inc., 2008)'
_computing_data_reduction 'CrystalClear (Rigaku Inc., 2008)'
_computing_molecular_graphics
;
Mercury: visualization and analysis of crystal structures, C. F. Macrae,
P. R. Edgington, P. McCabe, E. Pidcock, G. P. Shields, R. Taylor,
M. Towler and J. van de Streek, J. Appl. Cryst., 39, 453-457, 2006.
;
_computing_publication_material 'SHELX-97 (Sheldrick, 2008)'
_computing_structure_refinement 'SHELX-97 (Sheldrick, 2008)'
_computing_structure_solution 'SHELX-97 (Sheldrick, 2008)'
_diffrn_ambient_temperature 173(2)
_diffrn_detector_area_resol_mean 28.5714
_diffrn_measured_fraction_theta_full 0.990
_diffrn_measured_fraction_theta_max 0.990
_diffrn_measurement_device_type 'MM007HF + CCD (Saturn724+)'
_diffrn_measurement_method '\w scans at fixed \c = 45\%'
_diffrn_radiation_monochromator Confocal
_diffrn_radiation_source 'Rotating Anode'
_diffrn_radiation_type MoK\a
_diffrn_radiation_wavelength 0.71073
_diffrn_reflns_av_R_equivalents 0.0400
_diffrn_reflns_av_sigmaI/netI 0.0415
_diffrn_reflns_limit_h_max 7
_diffrn_reflns_limit_h_min -7
_diffrn_reflns_limit_k_max 14
_diffrn_reflns_limit_k_min -14
_diffrn_reflns_limit_l_max 15
_diffrn_reflns_limit_l_min -15
_diffrn_reflns_number 6742
_diffrn_reflns_theta_full 27.52
_diffrn_reflns_theta_max 27.52
_diffrn_reflns_theta_min 1.66
_exptl_absorpt_coefficient_mu 0.149
_exptl_absorpt_correction_T_max 1.0000
_exptl_absorpt_correction_T_min 0.6893
_exptl_absorpt_correction_type multi-scan
_exptl_absorpt_process_details 'CrystalClear (Rigaku Inc., 2008)'
_exptl_crystal_colour 'light yellow'
_exptl_crystal_density_diffrn 1.632
_exptl_crystal_density_method 'not measured'
_exptl_crystal_description block
_exptl_crystal_F_000 376
_exptl_crystal_size_max 0.36
_exptl_crystal_size_mid 0.23
_exptl_crystal_size_min 0.13
_refine_diff_density_max 0.314
_refine_diff_density_min -0.254
_refine_diff_density_rms 0.059
_refine_ls_extinction_method none
_refine_ls_goodness_of_fit_ref 1.098
_refine_ls_hydrogen_treatment constr
_refine_ls_matrix_type full
_refine_ls_number_parameters 236
_refine_ls_number_reflns 3423
_refine_ls_number_restraints 0
_refine_ls_restrained_S_all 1.098
_refine_ls_R_factor_all 0.0604
_refine_ls_R_factor_gt 0.0532
_refine_ls_shift/su_max 0.001
_refine_ls_shift/su_mean 0.000
_refine_ls_structure_factor_coef Fsqd
_refine_ls_weighting_details 'calc w=1/[\s^2^(Fo^2^)+(0.0676P)^2^+0.2017P] where P=(Fo^2^+2Fc^2^)/3'
_refine_ls_weighting_scheme calc
_refine_ls_wR_factor_gt 0.1303
_refine_ls_wR_factor_ref 0.1360
_reflns_number_gt 3011
_reflns_number_total 3423
_reflns_threshold_expression >2sigma(I)
_cod_data_source_file c2gc36069a.txt
_cod_data_source_block a
_cod_original_cell_volume 753.5(3)
_cod_original_sg_symbol_H-M P-1
_cod_database_code 7208848

loop_
_symmetry_equiv_pos_as_xyz
'x, y, z'
'-x, -y, -z'

loop_
_atom_site_label
_atom_site_type_symbol
_atom_site_fract_x
_atom_site_fract_y
_atom_site_fract_z
_atom_site_U_iso_or_equiv
_atom_site_adp_type
_atom_site_occupancy
_atom_site_symmetry_multiplicity
_atom_site_calc_flag
_atom_site_refinement_flags
F1 F 0.91299(19) 0.83508(9) 0.34562(9) 0.0372(3) Uani 1 1 d .
F2 F 1.08125(17) 0.64025(9) 0.22971(8) 0.0349(3) Uani 1 1 d .
F3 F 0.40391(17) 0.45624(9) 0.35446(9) 0.0370(3) Uani 1 1 d .
F4 F 0.23700(17) 0.65284(9) 0.46876(9) 0.0373(3) Uani 1 1 d .
O1 O 0.8141(2) 0.32305(11) 0.25853(11) 0.0420(3) Uani 1 1 d .
O2 O 0.9552(2) 0.45104(11) 0.13014(10) 0.0382(3) Uani 1 1 d .
H2 H 1.0013 0.3838 0.0992 0.046 Uiso 1 1 d R
O3 O 0.8917(2) 0.73991(10) -0.01916(10) 0.0335(3) Uani 1 1 d .
N1 N 0.4988(3) 0.86150(13) 0.46507(12) 0.0369(4) Uani 1 1 d .
N2 N 0.3042(3) 0.87434(13) 0.52174(12) 0.0344(3) Uani 1 1 d .
N3 N 0.1391(3) 0.90222(15) 0.57553(15) 0.0464(4) Uani 1 1 d .
N4 N 0.3873(3) 1.18249(13) 0.26962(12) 0.0350(3) Uani 1 1 d .
H4B H 0.4808 1.2373 0.2667 0.042 Uiso 1 1 d R
H4A H 0.2432 1.1996 0.2974 0.042 Uiso 1 1 d R
C1 C 0.5684(3) 0.75169(14) 0.40929(13) 0.0268(3) Uani 1 1 d .
C2 C 0.4465(3) 0.65095(14) 0.40957(13) 0.0272(3) Uani 1 1 d .
C3 C 0.5354(3) 0.54837(14) 0.35031(13) 0.0269(3) Uani 1 1 d .
C4 C 0.7497(3) 0.53942(13) 0.28614(13) 0.0254(3) Uani 1 1 d .
C5 C 0.8699(3) 0.64075(14) 0.28640(13) 0.0260(3) Uani 1 1 d .
C6 C 0.7843(3) 0.74260(14) 0.34680(13) 0.0270(3) Uani 1 1 d .
C7 C 0.8438(3) 0.42583(14) 0.22330(14) 0.0277(3) Uani 1 1 d .
C8 C 0.5218(3) 0.66641(15) 0.01053(15) 0.0340(4) Uani 1 1 d .
H8C H 0.3762 0.7115 -0.0180 0.051 Uiso 1 1 calc R
H8B H 0.4823 0.6242 0.0807 0.051 Uiso 1 1 calc R
H8A H 0.5987 0.6047 -0.0414 0.051 Uiso 1 1 calc R
C9 C 0.6875(3) 0.75641(14) 0.02617(13) 0.0253(3) Uani 1 1 d .
C10 C 0.6085(3) 0.86300(13) 0.09325(12) 0.0234(3) Uani 1 1 d .
C11 C 0.3824(3) 0.88410(14) 0.14933(13) 0.0265(3) Uani 1 1 d .
H11 H 0.2772 0.8254 0.1463 0.032 Uiso 1 1 calc R
C12 C 0.3106(3) 0.98817(15) 0.20856(13) 0.0279(3) Uani 1 1 d .
H12 H 0.1576 0.9998 0.2469 0.033 Uiso 1 1 calc R
C13 C 0.4606(3) 1.07750(14) 0.21310(13) 0.0255(3) Uani 1 1 d .
C14 C 0.6883(3) 1.05632(14) 0.15880(13) 0.0262(3) Uani 1 1 d .
H14 H 0.7940 1.1147 0.1623 0.031 Uiso 1 1 calc R
C15 C 0.7589(3) 0.95130(14) 0.10063(13) 0.0251(3) Uani 1 1 d .
H15 H 0.9139 0.9382 0.0644 0.030 Uiso 1 1 calc R

loop_
_atom_site_aniso_label
_atom_site_aniso_U_11
_atom_site_aniso_U_22
_atom_site_aniso_U_33
_atom_site_aniso_U_23
_atom_site_aniso_U_13
_atom_site_aniso_U_12
F1 0.0474(6) 0.0269(5) 0.0404(6) -0.0081(4) 0.0022(5) -0.0158(4)
F2 0.0310(5) 0.0334(5) 0.0407(6) -0.0086(4) 0.0082(4) -0.0101(4)
F3 0.0329(5) 0.0306(5) 0.0494(6) -0.0113(4) 0.0059(4) -0.0128(4)
F4 0.0311(5) 0.0389(5) 0.0408(6) -0.0107(4) 0.0089(4) -0.0051(4)
O1 0.0516(8) 0.0228(6) 0.0501(8) -0.0086(5) 0.0111(6) -0.0074(5)
O2 0.0487(7) 0.0268(6) 0.0368(7) -0.0112(5) 0.0116(6) -0.0035(5)
O3 0.0306(6) 0.0310(6) 0.0387(7) -0.0136(5) 0.0060(5) -0.0047(5)
N1 0.0459(8) 0.0297(7) 0.0345(8) -0.0132(6) 0.0056(7) -0.0047(6)
N2 0.0458(8) 0.0251(7) 0.0303(7) -0.0061(6) -0.0027(6) 0.0018(6)
N3 0.0507(10) 0.0360(8) 0.0477(10) -0.0138(7) 0.0090(8) 0.0048(7)
N4 0.0335(7) 0.0310(7) 0.0405(8) -0.0143(6) 0.0022(6) -0.0032(6)
C1 0.0353(8) 0.0212(7) 0.0231(8) -0.0052(6) -0.0038(6) 0.0001(6)
C2 0.0264(7) 0.0285(7) 0.0254(8) -0.0041(6) 0.0019(6) -0.0010(6)
C3 0.0281(7) 0.0237(7) 0.0305(8) -0.0044(6) -0.0033(6) -0.0068(6)
C4 0.0288(7) 0.0213(7) 0.0260(8) -0.0049(6) -0.0021(6) -0.0024(6)
C5 0.0278(7) 0.0255(7) 0.0247(8) -0.0022(6) -0.0005(6) -0.0041(6)
C6 0.0340(8) 0.0215(7) 0.0271(8) -0.0026(6) -0.0039(6) -0.0079(6)
C7 0.0263(7) 0.0241(7) 0.0327(8) -0.0073(6) -0.0010(6) -0.0022(6)
C8 0.0349(8) 0.0275(8) 0.0416(10) -0.0100(7) -0.0010(7) -0.0086(7)
C9 0.0276(7) 0.0235(7) 0.0244(8) -0.0016(6) -0.0032(6) -0.0023(6)
C10 0.0246(7) 0.0231(7) 0.0224(7) -0.0021(6) -0.0022(6) -0.0034(5)
C11 0.0231(7) 0.0272(7) 0.0304(8) -0.0027(6) -0.0004(6) -0.0075(6)
C12 0.0236(7) 0.0296(8) 0.0295(8) -0.0039(6) 0.0029(6) -0.0035(6)
C13 0.0278(7) 0.0255(7) 0.0223(7) -0.0039(6) -0.0027(6) 0.0002(6)
C14 0.0250(7) 0.0252(7) 0.0296(8) -0.0035(6) -0.0028(6) -0.0064(6)
C15 0.0217(7) 0.0267(7) 0.0269(8) -0.0031(6) 0.0002(6) -0.0041(6)

loop_
_atom_type_symbol
_atom_type_description
_atom_type_scat_dispersion_real
_atom_type_scat_dispersion_imag
_atom_type_scat_source
C C 0.0033 0.0016 'International Tables Vol C Tables 4.2.6.8 and 6.1.1.4'
H H 0.0000 0.0000 'International Tables Vol C Tables 4.2.6.8 and 6.1.1.4'
N N 0.0061 0.0033 'International Tables Vol C Tables 4.2.6.8 and 6.1.1.4'
O O 0.0106 0.0060 'International Tables Vol C Tables 4.2.6.8 and 6.1.1.4'
F F 0.0171 0.0103 'International Tables Vol C Tables 4.2.6.8 and 6.1.1.4'

loop_
_geom_angle_atom_site_label_1
_geom_angle_atom_site_label_2
_geom_angle_atom_site_label_3
_geom_angle
C7 O2 H2 107.9
N2 N1 C1 118.30(14)
N3 N2 N1 169.73(18)
C13 N4 H4B 117.9
C13 N4 H4A 120.9
H4B N4 H4A 120.3
C6 C1 C2 116.49(14)
C6 C1 N1 116.03(14)
C2 C1 N1 127.48(15)
F4 C2 C3 118.72(14)
F4 C2 C1 119.81(13)
C3 C2 C1 121.47(14)
F3 C3 C2 117.27(14)
F3 C3 C4 120.32(14)
C2 C3 C4 122.39(14)
C3 C4 C5 115.63(14)
C3 C4 C7 121.27(14)
C5 C4 C7 123.08(14)
F2 C5 C6 117.10(14)
F2 C5 C4 120.51(14)
C6 C5 C4 122.35(14)
F1 C6 C5 119.06(14)
F1 C6 C1 119.29(14)
C5 C6 C1 121.65(14)
O1 C7 O2 125.40(15)
O1 C7 C4 121.59(15)
O2 C7 C4 113.01(13)
C9 C8 H8C 109.5
C9 C8 H8B 109.5
H8C C8 H8B 109.5
C9 C8 H8A 109.5
H8C C8 H8A 109.5
H8B C8 H8A 109.5
O3 C9 C10 120.22(14)
O3 C9 C8 119.55(14)
C10 C9 C8 120.23(13)
C15 C10 C11 117.66(14)
C15 C10 C9 119.62(13)
C11 C10 C9 122.70(14)
C12 C11 C10 121.11(14)
C12 C11 H11 119.4
C10 C11 H11 119.4
C11 C12 C13 120.72(14)
C11 C12 H12 119.6
C13 C12 H12 119.6
N4 C13 C14 120.57(14)
N4 C13 C12 120.82(14)
C14 C13 C12 118.62(14)
C15 C14 C13 120.09(14)
C15 C14 H14 120.0
C13 C14 H14 120.0
C14 C15 C10 121.78(14)
C14 C15 H15 119.1
C10 C15 H15 119.1

loop_
_geom_bond_atom_site_label_1
_geom_bond_atom_site_label_2
_geom_bond_distance
F1 C6 1.3376(17)
F2 C5 1.3402(18)
F3 C3 1.3429(17)
F4 C2 1.3436(18)
O1 C7 1.209(2)
O2 C7 1.297(2)
O2 H2 0.8399
O3 C9 1.2395(19)
N1 N2 1.252(2)
N1 C1 1.400(2)
N2 N3 1.115(2)
N4 C13 1.363(2)
N4 H4B 0.8600
N4 H4A 0.8600
C1 C6 1.388(2)
C1 C2 1.390(2)
C2 C3 1.375(2)
C3 C4 1.390(2)
C4 C5 1.391(2)
C4 C7 1.499(2)
C5 C6 1.373(2)
C8 C9 1.499(2)
C8 H8C 0.9800
C8 H8B 0.9800
C8 H8A 0.9800
C9 C10 1.454(2)
C10 C15 1.400(2)
C10 C11 1.402(2)
C11 C12 1.372(2)
C11 H11 0.9500
C12 C13 1.402(2)
C12 H12 0.9500
C13 C14 1.402(2)
C14 C15 1.372(2)
C14 H14 0.9500
C15 H15 0.9500

loop_
_geom_hbond_atom_site_label_D
_geom_hbond_atom_site_label_H
_geom_hbond_atom_site_label_A
_geom_hbond_distance_DH
_geom_hbond_distance_HA
_geom_hbond_distance_DA
_geom_hbond_angle_DHA
_geom_hbond_site_symmetry_A
O2 H2 O3 0.84 1.72 2.5509(17) 171.3 2_765
N4 H4B O1 0.86 2.24 3.071(2) 161.0 1_565

loop_
_geom_torsion_atom_site_label_1
_geom_torsion_atom_site_label_2
_geom_torsion_atom_site_label_3
_geom_torsion_atom_site_label_4
_geom_torsion
C1 N1 N2 N3 -180(1)
N2 N1 C1 C6 179.38(16)
N2 N1 C1 C2 -0.8(3)
C6 C1 C2 F4 179.58(14)
N1 C1 C2 F4 -0.2(3)
C6 C1 C2 C3 -0.4(2)
N1 C1 C2 C3 179.75(16)
F4 C2 C3 F3 0.8(2)
C1 C2 C3 F3 -179.18(14)
F4 C2 C3 C4 179.38(15)
C1 C2 C3 C4 -0.6(3)
F3 C3 C4 C5 179.04(14)
C2 C3 C4 C5 0.5(2)
F3 C3 C4 C7 -2.2(2)
C2 C3 C4 C7 179.32(15)
C3 C4 C5 F2 178.15(14)
C7 C4 C5 F2 -0.6(2)
C3 C4 C5 C6 0.6(2)
C7 C4 C5 C6 -178.15(15)
F2 C5 C6 F1 0.4(2)
C4 C5 C6 F1 178.03(14)
F2 C5 C6 C1 -179.32(14)
C4 C5 C6 C1 -1.7(3)
C2 C1 C6 F1 -178.19(14)
N1 C1 C6 F1 1.7(2)
C2 C1 C6 C5 1.6(2)
N1 C1 C6 C5 -178.60(15)
C3 C4 C7 O1 -34.8(2)
C5 C4 C7 O1 143.86(18)
C3 C4 C7 O2 144.81(16)
C5 C4 C7 O2 -36.5(2)
O3 C9 C10 C15 4.2(2)
C8 C9 C10 C15 -175.28(15)
O3 C9 C10 C11 -177.85(15)
C8 C9 C10 C11 2.7(2)
C15 C10 C11 C12 0.5(2)
C9 C10 C11 C12 -177.51(15)
C10 C11 C12 C13 1.1(3)
C11 C12 C13 N4 178.32(15)
C11 C12 C13 C14 -2.1(2)
N4 C13 C14 C15 -178.92(15)
C12 C13 C14 C15 1.5(2)
C13 C14 C15 C10 0.1(2)
C11 C10 C15 C14 -1.1(2)
C9 C10 C15 C14 176.97(15)
